data_2020283
loop_
_publ_author_name
'Quiroga, Jairo'
'G\'alvez, Jaime'
'Cobo, Justo'
'Glidewell, Christopher'

_publ_section_title
;
 (5<i>RS</i>)-6<i>H</i>-Spiro[pyrazolo[1,5-<i>c</i>]quinazoline-5,4'-thiochroman]:
 efficient synthesis under mild conditions, molecular structure and
 supramolecular assembly
;
_journal_coeditor_code OV3068
_journal_issue 11
_journal_name_full 'Acta Crystallographica Section C'
_journal_page_first
;
;
_journal_paper_doi 10.1107/S2053229615020136
_journal_volume 71
_journal_year 2015
_chemical_formula_iupac 'C18 H15 N3 S'
_chemical_formula_moiety 'C18 H15 N3 S'
_chemical_formula_sum 'C18 H15 N3 S'
_chemical_formula_weight 305.39
_chemical_name_systematic
;
6<i>H</i>-Spiro[pyrazolo[1,5-<i>c</i>]quinazoline-5,4'-thiochroman]
;
_space_group_crystal_system monoclinic
_space_group_IT_number 14
_space_group_name_Hall '-P 2yn'
_space_group_name_H-M_alt 'P 1 21/n 1'
_symmetry_space_group_name_Hall '-P 2yn'
_symmetry_space_group_name_H-M 'P 1 21/n 1'
_atom_sites_solution_hydrogens mixed
_atom_sites_solution_primary direct
_atom_sites_solution_secondary difmap
_audit_creation_method SHELXL2014
_cell_angle_alpha 90
_cell_angle_beta 101.044(4)
_cell_angle_gamma 90
_cell_formula_units_Z 4
_cell_length_a 12.5223(8)
_cell_length_b 7.6646(4)
_cell_length_c 15.1729(13)
_cell_measurement_reflns_used 4324
_cell_measurement_temperature 100(2)
_cell_measurement_theta_max 30.503
_cell_measurement_theta_min 2.342
_cell_volume 1429.30(17)
_computing_cell_refinement
;
SAINT (Bruker, 2007)
;
_computing_data_collection
;
APEX2 (Bruker, 2007)
;
_computing_data_reduction
;
SAINT (Bruker, 2007)
;
_computing_molecular_graphics
;
PLATON (Spek, 2009)
;
_computing_publication_material
;
SHELXL2014 (Sheldrick, 2015), PLATON (Spek, 2009) and publCIF
(Westrip, 2010)
;
_computing_structure_refinement
;
SHELXL2014 (Sheldrick, 2015)
;
_computing_structure_solution
;
SHELXS97 (Sheldrick, 2008)
;
_diffrn_ambient_temperature 100(2)
_diffrn_measured_fraction_theta_full 0.998
_diffrn_measured_fraction_theta_max 0.996
_diffrn_measurement_device_type 'Bruker D8 Venture'
_diffrn_measurement_method '\f and \w scans'
_diffrn_radiation_monochromator multilayer
_diffrn_radiation_type MoK\a
_diffrn_radiation_wavelength 0.71073
_diffrn_reflns_av_R_equivalents 0.0422
_diffrn_reflns_limit_h_max 15
_diffrn_reflns_limit_h_min -17
_diffrn_reflns_limit_k_max 10
_diffrn_reflns_limit_k_min -9
_diffrn_reflns_limit_l_max 21
_diffrn_reflns_limit_l_min -20
_diffrn_reflns_number 7190
_diffrn_reflns_theta_full 25.242
_diffrn_reflns_theta_max 29.490
_diffrn_reflns_theta_min 2.342
_diffrn_standards_decay_% 0
_diffrn_standards_interval_count 0
_diffrn_standards_interval_time 0
_diffrn_standards_number 0
_exptl_absorpt_coefficient_mu 0.226
_exptl_absorpt_correction_T_max 0.973
_exptl_absorpt_correction_T_min 0.904
_exptl_absorpt_correction_type multi-scan
_exptl_absorpt_process_details
;
(SADABS; Sheldrick, 2003)
;
_exptl_crystal_colour yellow
_exptl_crystal_density_diffrn 1.419
_exptl_crystal_description block
_exptl_crystal_F_000 640
_exptl_crystal_size_max 0.140
_exptl_crystal_size_mid 0.120
_exptl_crystal_size_min 0.120
_refine_diff_density_max 0.606
_refine_diff_density_min -0.411
_refine_ls_extinction_method none
_refine_ls_goodness_of_fit_ref 1.064
_refine_ls_hydrogen_treatment mixed
_refine_ls_matrix_type full
_refine_ls_number_parameters 202
_refine_ls_number_reflns 3983
_refine_ls_number_restraints 0
_refine_ls_restrained_S_all 1.064
_refine_ls_R_factor_all 0.0596
_refine_ls_R_factor_gt 0.0451
_refine_ls_shift/su_max 0.000
_refine_ls_shift/su_mean 0.000
_refine_ls_structure_factor_coef Fsqd
_refine_ls_weighting_details 'w = 1/[\s^2^(Fo^2^)+(0.0358P)^2^+0.8500P] where P=(Fo^2^+2Fc^2^)/3'
_refine_ls_weighting_scheme calc
_refine_ls_wR_factor_gt 0.1112
_refine_ls_wR_factor_ref 0.1214
_reflns_number_gt 3203
_reflns_number_total 3983
_reflns_threshold_expression I>2\s(I)
_cod_data_source_file ov3068sup1.cif
_cod_data_source_block I
_cod_database_code 2020283
_shelx_space_group_comment
;
The symmetry employed for this shelxl refinement is uniquely defined by the
following loop, which should always be used as a source of symmetry information
in preference to the above space-group names. They are only intended as
comments.
;
_shelx_estimated_absorpt_t_min 0.969
_shelx_estimated_absorpt_t_max 0.973
_shelxl_version_number 2.014

loop_
_space_group_symop_operation_xyz
'x, y, z'
'-x+1/2, y+1/2, -z+1/2'
'-x, -y, -z'
'x-1/2, -y-1/2, z-1/2'

loop_
_atom_site_type_symbol
_atom_site_label
_atom_site_fract_x
_atom_site_fract_y
_atom_site_fract_z
_atom_site_U_iso_or_equiv
_atom_site_adp_type
_atom_site_calc_flag
_atom_site_occupancy
C C1 0.46715(13) 0.2261(2) 0.51170(11) 0.0128(3) Uani d 1
H H1 0.5226 0.1682 0.4880 0.015 Uiso calc 1
C C2 0.48019(13) 0.3409(2) 0.58512(11) 0.0144(3) Uani d 1
H H2 0.5489 0.3730 0.6197 0.017 Uiso calc 1
N N3 0.38490(11) 0.40023(18) 0.60093(9) 0.0120(3) Uani d 1
N N4 0.30980(10) 0.31942(17) 0.53709(9) 0.0101(3) Uani d 1
C C5 0.19281(12) 0.3672(2) 0.51979(11) 0.0102(3) Uani d 1
N N6 0.13605(11) 0.20981(18) 0.48111(10) 0.0120(3) Uani d 1
H H6 0.0674(18) 0.220(3) 0.4775(14) 0.014 Uiso d 1
C C6a 0.17187(12) 0.1227(2) 0.41148(11) 0.0108(3) Uani d 1
C C7 0.10099(13) 0.0252(2) 0.34716(11) 0.0139(3) Uani d 1
H H7 0.0250 0.0273 0.3465 0.017 Uiso calc 1
C C8 0.14136(14) -0.0742(2) 0.28445(11) 0.0160(3) Uani d 1
H H8 0.0927 -0.1408 0.2416 0.019 Uiso calc 1
C C9 0.25285(14) -0.0777(2) 0.28345(11) 0.0140(3) Uani d 1
H H9 0.2800 -0.1466 0.2406 0.017 Uiso calc 1
C C10 0.32345(13) 0.0212(2) 0.34616(11) 0.0127(3) Uani d 1
H H10 0.3991 0.0212 0.3452 0.015 Uiso calc 1
C C10a 0.28460(12) 0.1204(2) 0.41048(10) 0.0103(3) Uani d 1
C C10b 0.35548(12) 0.2156(2) 0.48139(11) 0.0100(3) Uani d 1
C C11 0.17443(13) 0.5187(2) 0.45225(11) 0.0137(3) Uani d 1
H H11A 0.2068 0.4882 0.3997 0.016 Uiso calc 1
H H11B 0.0953 0.5352 0.4310 0.016 Uiso calc 1
C C12 0.22383(14) 0.6881(2) 0.49234(12) 0.0150(3) Uani d 1
H H12A 0.2221 0.7757 0.4441 0.018 Uiso calc 1
H H12B 0.3007 0.6686 0.5212 0.018 Uiso calc 1
S S13 0.14908(3) 0.76938(5) 0.57466(3) 0.01409(12) Uani d 1
C C14 0.13964(12) 0.5772(2) 0.63733(11) 0.0124(3) Uani d 1
C C15 0.11157(13) 0.6033(2) 0.72171(12) 0.0162(3) Uani d 1
H H15 0.0982 0.7181 0.7407 0.019 Uiso calc 1
C C16 0.10324(14) 0.4629(3) 0.77739(12) 0.0181(4) Uani d 1
H H16 0.0847 0.4820 0.8345 0.022 Uiso calc 1
C C17 0.12188(13) 0.2932(2) 0.75024(12) 0.0166(3) Uani d 1
H H17 0.1160 0.1968 0.7883 0.020 Uiso calc 1
C C18 0.14920(13) 0.2678(2) 0.66657(11) 0.0139(3) Uani d 1
H H18 0.1619 0.1526 0.6480 0.017 Uiso calc 1
C C19 0.15854(12) 0.4072(2) 0.60902(11) 0.0114(3) Uani d 1

loop_
_atom_site_aniso_label
_atom_site_aniso_U_11
_atom_site_aniso_U_22
_atom_site_aniso_U_33
_atom_site_aniso_U_12
_atom_site_aniso_U_13
_atom_site_aniso_U_23
C1 0.0088(7) 0.0124(7) 0.0174(8) -0.0002(6) 0.0032(6) -0.0013(6)
C2 0.0100(7) 0.0142(7) 0.0183(8) -0.0019(6) 0.0009(6) -0.0014(6)
N3 0.0100(6) 0.0112(6) 0.0139(6) -0.0014(5) 0.0001(5) -0.0007(5)
N4 0.0077(6) 0.0092(6) 0.0132(6) -0.0006(5) 0.0016(5) -0.0016(5)
C5 0.0084(6) 0.0091(7) 0.0129(7) 0.0013(5) 0.0014(5) -0.0013(6)
N6 0.0060(6) 0.0117(6) 0.0181(7) -0.0005(5) 0.0022(5) -0.0048(5)
C6a 0.0114(7) 0.0069(6) 0.0131(7) 0.0007(5) 0.0002(5) -0.0002(6)
C7 0.0111(7) 0.0120(7) 0.0171(8) 0.0005(6) -0.0006(6) -0.0013(6)
C8 0.0186(8) 0.0135(7) 0.0139(8) -0.0005(6) -0.0020(6) -0.0012(6)
C9 0.0179(8) 0.0123(7) 0.0121(7) 0.0014(6) 0.0037(6) -0.0023(6)
C10 0.0139(7) 0.0112(7) 0.0136(7) 0.0011(6) 0.0041(6) 0.0006(6)
C10a 0.0101(7) 0.0079(6) 0.0128(7) 0.0000(5) 0.0019(5) 0.0015(6)
C10b 0.0098(7) 0.0076(6) 0.0133(7) 0.0003(5) 0.0040(5) -0.0008(6)
C11 0.0151(7) 0.0115(7) 0.0141(7) 0.0031(6) 0.0021(6) 0.0015(6)
C12 0.0163(8) 0.0105(7) 0.0186(8) 0.0004(6) 0.0045(6) 0.0029(6)
S13 0.01358(19) 0.00879(18) 0.0192(2) 0.00161(14) 0.00152(14) -0.00145(15)
C14 0.0082(7) 0.0119(7) 0.0163(8) -0.0001(6) 0.0003(6) -0.0011(6)
C15 0.0118(7) 0.0180(8) 0.0186(8) 0.0025(6) 0.0025(6) -0.0047(7)
C16 0.0122(7) 0.0287(9) 0.0139(8) 0.0002(7) 0.0040(6) -0.0021(7)
C17 0.0109(7) 0.0216(8) 0.0171(8) -0.0029(6) 0.0024(6) 0.0034(7)
C18 0.0118(7) 0.0130(7) 0.0167(8) -0.0020(6) 0.0021(6) 0.0018(6)
C19 0.0087(7) 0.0123(7) 0.0130(7) 0.0013(5) 0.0014(5) -0.0015(6)

loop_
_atom_type_symbol
_atom_type_description
_atom_type_scat_dispersion_real
_atom_type_scat_dispersion_imag
_atom_type_scat_source
C C 0.0033 0.0016 'International Tables Vol C Tables 4.2.6.8 and 6.1.1.4'
H H 0.0000 0.0000 'International Tables Vol C Tables 4.2.6.8 and 6.1.1.4'
N N 0.0061 0.0033 'International Tables Vol C Tables 4.2.6.8 and 6.1.1.4'
S S 0.1246 0.1234 'International Tables Vol C Tables 4.2.6.8 and 6.1.1.4'

loop_
_geom_angle_atom_site_label_1
_geom_angle_atom_site_label_2
_geom_angle_atom_site_label_3
_geom_angle
_geom_angle_publ_flag
C10b C1 C2 104.81(14) ?
C10b C1 H1 127.6 ?
C2 C1 H1 127.6 ?
N3 C2 C1 112.47(14) ?
N3 C2 H2 123.8 ?
C1 C2 H2 123.8 ?
C2 N3 N4 103.61(13) ?
N3 N4 C10b 113.04(13) ?
N3 N4 C5 122.47(12) ?
C10b N4 C5 123.47(13) ?
N6 C5 N4 104.73(12) ?
N6 C5 C19 108.86(13) ?
N4 C5 C19 109.16(12) ?
N6 C5 C11 110.85(13) ?
N4 C5 C11 108.74(12) ?
C19 C5 C11 114.08(13) ?
C6a N6 C5 119.75(13) y
C6a N6 H6 117.3(14) y
C5 N6 H6 111.0(14) y
N6 C6a C7 121.99(14) ?
N6 C6a C10a 118.70(14) ?
C7 C6a C10a 119.08(14) ?
C8 C7 C6a 120.30(15) ?
C8 C7 H7 119.8 ?
C6a C7 H7 119.8 ?
C7 C8 C9 120.87(15) ?
C7 C8 H8 119.6 ?
C9 C8 H8 119.6 ?
C10 C9 C8 119.10(15) ?
C10 C9 H9 120.5 ?
C8 C9 H9 120.5 ?
C9 C10 C10a 120.90(15) ?
C9 C10 H10 119.6 ?
C10a C10 H10 119.6 ?
C10 C10a C6a 119.74(14) ?
C10 C10a C10b 123.08(14) ?
C6a C10a C10b 117.07(14) ?
N4 C10b C1 106.06(14) ?
N4 C10b C10a 118.85(13) ?
C1 C10b C10a 135.06(14) ?
C12 C11 C5 112.49(14) ?
C12 C11 H11A 109.1 ?
C5 C11 H11A 109.1 ?
C12 C11 H11B 109.1 ?
C5 C11 H11B 109.1 ?
H11A C11 H11B 107.8 ?
C11 C12 S13 110.30(11) ?
C11 C12 H12A 109.6 ?
S13 C12 H12A 109.6 ?
C11 C12 H12B 109.6 ?
S13 C12 H12B 109.6 ?
H12A C12 H12B 108.1 ?
C12 S13 C14 100.44(8) y
C15 C14 C19 119.77(16) ?
S13 C14 C15 115.15(13) y
S13 C14 C19 125.08(13) y
C16 C15 C14 120.40(16) ?
C16 C15 H15 119.8 ?
C14 C15 H15 119.8 ?
C15 C16 C17 120.49(16) ?
C15 C16 H16 119.8 ?
C17 C16 H16 119.8 ?
C18 C17 C16 118.93(16) ?
C18 C17 H17 120.5 ?
C16 C17 H17 120.5 ?
C17 C18 C19 121.85(16) ?
C17 C18 H18 119.1 ?
C19 C18 H18 119.1 ?
C18 C19 C14 118.55(15) ?
C18 C19 C5 118.11(14) ?
C14 C19 C5 123.30(14) ?

loop_
_geom_bond_atom_site_label_1
_geom_bond_atom_site_label_2
_geom_bond_distance
_geom_bond_publ_flag
C1 C2 1.405(2) y
C1 H1 0.9500 ?
C2 N3 1.341(2) y
C2 H2 0.9500 ?
N3 N4 1.3628(18) y
N4 C10b 1.3637(19) y
C10b C1 1.388(2) y
N4 C5 1.4840(19) y
C5 N6 1.465(2) y
C5 C19 1.528(2) ?
C5 C11 1.536(2) ?
N6 C6a 1.395(2) y
N6 H6 0.85(2) ?
C6a C7 1.402(2) ?
C7 C8 1.388(2) ?
C7 H7 0.9500 ?
C8 C9 1.399(2) ?
C8 H8 0.9500 ?
C9 C10 1.393(2) ?
C9 H9 0.9500 ?
C10 C10a 1.396(2) ?
C10a C6a 1.415(2) ?
C10 H10 0.9500 ?
C10a C10b 1.453(2) ?
C11 C12 1.515(2) ?
C11 H11A 0.9900 ?
C11 H11B 0.9900 ?
C12 S13 1.8088(17) y
C12 H12A 0.9900 ?
C12 H12B 0.9900 ?
S13 C14 1.7694(17) y
C14 C15 1.406(2) ?
C14 C19 1.406(2) ?
C15 C16 1.385(3) ?
C15 H15 0.9500 ?
C16 C17 1.397(3) ?
C16 H16 0.9500 ?
C17 C18 1.390(2) ?
C17 H17 0.9500 ?
C18 C19 1.399(2) ?
C18 H18 0.9500 ?

loop_
_geom_hbond_atom_site_label_D
_geom_hbond_atom_site_label_H
_geom_hbond_atom_site_label_A
_geom_hbond_site_symmetry_A
_geom_hbond_distance_DH
_geom_hbond_distance_HA
_geom_hbond_distance_DA
_geom_hbond_angle_DHA
_geom_hbond_publ_flag
N6 H6 S13 3_566 0.85(2) 2.68(2) 3.5117(15) 166.3(19) y
C9 H9 Cg1 2_545 0.95 2.87 3.7171(17) 149 y
C12 H12A Cg1 1_565 0.99 2.39 3.3670(18) 170 y

loop_
_geom_torsion_atom_site_label_1
_geom_torsion_atom_site_label_2
_geom_torsion_atom_site_label_3
_geom_torsion_atom_site_label_4
_geom_torsion
C10b C1 C2 N3 -0.11(19)
C1 C2 N3 N4 0.87(18)
C2 N3 N4 C10b -1.35(17)
C2 N3 N4 C5 -170.21(14)
N3 N4 C5 N6 -154.82(13)
C10b N4 C5 N6 37.49(19)
N3 N4 C5 C19 -38.39(19)
C10b N4 C5 C19 153.92(14)
N3 N4 C5 C11 86.64(17)
C10b N4 C5 C11 -81.05(17)
N4 C5 N6 C6a -48.14(18)
C19 C5 N6 C6a -164.78(13)
C11 C5 N6 C6a 68.96(18)
C5 N6 C6a C7 -151.73(15)
C5 N6 C6a C10a 33.8(2)
N6 C6a C7 C8 -173.34(15)
C10a C6a C7 C8 1.1(2)
C6a C7 C8 C9 -0.7(3)
C7 C8 C9 C10 -0.4(3)
C8 C9 C10 C10a 1.2(2)
C9 C10 C10a C6a -0.8(2)
C9 C10 C10a C10b 175.36(15)
N6 C6a C10a C10 174.30(14)
C7 C6a C10a C10 -0.3(2)
N6 C6a C10a C10b -2.1(2)
C7 C6a C10a C10b -176.72(14)
N3 N4 C10b C1 1.32(18)
C5 N4 C10b C1 170.05(14)
N3 N4 C10b C10a 179.55(13)
C5 N4 C10b C10a -11.7(2)
C2 C1 C10b N4 -0.70(17)
C2 C1 C10b C10a -178.50(17)
C10 C10a C10b N4 175.16(14)
C6a C10a C10b N4 -8.6(2)
C10 C10a C10b C1 -7.3(3)
C6a C10a C10b C1 169.03(18)
N6 C5 C11 C12 175.12(13)
N4 C5 C11 C12 -70.26(16)
C19 C5 C11 C12 51.82(18)
C5 C11 C12 S13 -69.61(15)
C11 C12 S13 C14 47.35(13)
C12 S13 C14 C15 163.58(13)
C12 S13 C14 C19 -15.97(16)
C19 C14 C15 C16 0.5(2)
S13 C14 C15 C16 -179.08(13)
C14 C15 C16 C17 -0.4(3)
C15 C16 C17 C18 0.2(3)
C16 C17 C18 C19 0.0(2)
C17 C18 C19 C14 0.0(2)
C17 C18 C19 C5 177.90(14)
C15 C14 C19 C18 -0.3(2)
S13 C14 C19 C18 179.24(12)
C15 C14 C19 C5 -178.04(14)
S13 C14 C19 C5 1.5(2)
N6 C5 C19 C18 41.66(18)
N4 C5 C19 C18 -72.12(17)
C11 C5 C19 C18 166.03(14)
N6 C5 C19 C14 -140.59(15)
N4 C5 C19 C14 105.64(17)
C11 C5 C19 C14 -16.2(2)

_cod_database_fobs_code 2020283
